data_7015696
loop_
_publ_author_name
'Nurchi, Valeria M.'
'Lachowicz, Joanna I.'
'Crisponi, Guido'
'Murgia, Sergio'
'Arca, Massimiliano'
'Pintus, Anna'
'Gans, Peter'
'Niclos-Gutierrez, Juan'
'Dom\'inguez-Mart\'in, Alicia'
'Castineiras, Alfonso'
'Remelli, Maurizio'
'Szewczuk, Zbigniew'
'Lis, Tadeusz'

_publ_section_title
;
 Kojic acid derivatives as powerful chelators for iron(iii) and
 aluminium(iii).
;
_journal_issue 22
_journal_name_full 'Dalton transactions (Cambridge, England : 2003)'
_journal_page_first 5984
_journal_page_last 5998
_journal_paper_doi 10.1039/c1dt00005e
_journal_volume 40
_journal_year 2011
_chemical_formula_moiety 'C20 H18 O10'
_chemical_formula_sum 'C20 H18 O10'
_chemical_formula_weight 418.34
_chemical_name_systematic
;
?
;
_space_group_IT_number 14
_symmetry_cell_setting monoclinic
_symmetry_Int_Tables_number 14
_symmetry_space_group_name_Hall '-P 2yn'
_symmetry_space_group_name_H-M 'P 1 21/n 1'
_atom_sites_solution_hydrogens geom
_atom_sites_solution_primary direct
_atom_sites_solution_secondary difmap
_audit_creation_method SHELXL-97
_cell_angle_alpha 90.00
_cell_angle_beta 98.44(5)
_cell_angle_gamma 90.00
_cell_formula_units_Z 4
_cell_length_a 8.365(3)
_cell_length_b 13.150(4)
_cell_length_c 16.819(5)
_cell_measurement_reflns_used 5440
_cell_measurement_temperature 85(2)
_cell_measurement_theta_max 32
_cell_measurement_theta_min 4
_cell_volume 1830.0(10)
_computing_cell_refinement 'CrysAlis RED; Oxford-Diffraction Poland, 2003'
_computing_data_collection 'CrysAlis CCD; Oxford-Diffraction Poland, 2003'
_computing_data_reduction 'CrysAlis RED; Oxford-Diffraction Poland, 2003'
_computing_molecular_graphics 'PLATON (Spek, 2003)'
_computing_publication_material 'SHELXL-97 (Sheldrick, 1997)'
_computing_structure_refinement 'SHELXL-97 (Sheldrick, 1997)'
_computing_structure_solution 'SHELXS-97 (Sheldrick, 1990)'
_diffrn_ambient_temperature 85(2)
_diffrn_measured_fraction_theta_full 0.976
_diffrn_measured_fraction_theta_max 0.953
_diffrn_measurement_device_type 'Xcalibur PX kappa-geometry diffractometer with Onyx CCD camera'
_diffrn_measurement_method 'omega and phi'
_diffrn_radiation_monochromator graphite
_diffrn_radiation_source 'fine-focus sealed tube'
_diffrn_radiation_type MoK\a
_diffrn_radiation_wavelength 0.71073
_diffrn_reflns_av_R_equivalents 0.0785
_diffrn_reflns_av_sigmaI/netI 0.1730
_diffrn_reflns_limit_h_max 12
_diffrn_reflns_limit_h_min -9
_diffrn_reflns_limit_k_max 18
_diffrn_reflns_limit_k_min -19
_diffrn_reflns_limit_l_max 25
_diffrn_reflns_limit_l_min -25
_diffrn_reflns_number 15699
_diffrn_reflns_theta_full 25.00
_diffrn_reflns_theta_max 32.57
_diffrn_reflns_theta_min 4.81
_exptl_absorpt_coefficient_mu 0.124
_exptl_absorpt_correction_type none
_exptl_crystal_colour colorless
_exptl_crystal_density_diffrn 1.518
_exptl_crystal_density_method 'not measured'
_exptl_crystal_description needle
_exptl_crystal_F_000 872
_exptl_crystal_size_max 0.25
_exptl_crystal_size_mid 0.07
_exptl_crystal_size_min 0.06
_refine_diff_density_max 0.32
_refine_diff_density_min -0.28
_refine_diff_density_rms 0.059
_refine_ls_extinction_method none
_refine_ls_goodness_of_fit_ref 1.002
_refine_ls_hydrogen_treatment constr
_refine_ls_matrix_type full
_refine_ls_number_parameters 304
_refine_ls_number_reflns 6356
_refine_ls_number_restraints 12
_refine_ls_restrained_S_all 1.003
_refine_ls_R_factor_all 0.1626
_refine_ls_R_factor_gt 0.0597
_refine_ls_shift/su_max 0.000
_refine_ls_shift/su_mean 0.000
_refine_ls_structure_factor_coef Fsqd
_refine_ls_weighting_details 'calc w=1/[\s^2^(Fo^2^)+(0.005P)^2^] where P=(Fo^2^+2Fc^2^)/3'
_refine_ls_weighting_scheme calc
_refine_ls_wR_factor_gt 0.0543
_refine_ls_wR_factor_ref 0.0635
_reflns_number_gt 3013
_reflns_number_total 6356
_reflns_threshold_expression >2sigma(I)
_cod_data_source_file c1dt00005e.txt
_cod_data_source_block jola0
_cod_original_sg_symbol_H-M 'P 21/n'
_cod_database_code 7015696

loop_
_symmetry_equiv_pos_as_xyz
'x, y, z'
'-x+1/2, y+1/2, -z+1/2'
'-x, -y, -z'
'x-1/2, -y-1/2, z-1/2'

loop_
_atom_site_label
_atom_site_type_symbol
_atom_site_fract_x
_atom_site_fract_y
_atom_site_fract_z
_atom_site_U_iso_or_equiv
_atom_site_adp_type
_atom_site_occupancy
_atom_site_symmetry_multiplicity
_atom_site_calc_flag
_atom_site_refinement_flags
_atom_site_disorder_assembly
_atom_site_disorder_group
C1 C 0.65451(19) 0.75779(12) 0.44185(9) 0.0118(4) Uani 1 1 d . . .
H1 H 0.7640 0.7550 0.4248 0.014 Uiso 1 1 calc R . .
C11 C 0.68233(19) 0.77848(11) 0.53213(9) 0.0119(4) Uani 1 1 d . . .
C12 C 0.55394(19) 0.79541(12) 0.57551(10) 0.0133(4) Uani 1 1 d . . .
H12 H 0.4465 0.8003 0.5481 0.016 Uiso 1 1 calc R . .
C13 C 0.58386(19) 0.80490(12) 0.65777(10) 0.0132(4) Uani 1 1 d . . .
O13 O 0.46948(13) 0.82327(8) 0.70677(6) 0.0198(3) Uani 1 1 d . . .
C130 C 0.30567(19) 0.83350(14) 0.66819(10) 0.0248(5) Uani 1 1 d . . .
H131 H 0.2714 0.7703 0.6398 0.037 Uiso 1 1 calc R . .
H132 H 0.2983 0.8899 0.6297 0.037 Uiso 1 1 calc R . .
H133 H 0.2354 0.8472 0.7087 0.037 Uiso 1 1 calc R . .
C14 C 0.7404(2) 0.79667(12) 0.69911(10) 0.0146(4) Uani 1 1 d . . .
O14 O 0.77296(12) 0.80547(9) 0.78109(6) 0.0189(3) Uani 1 1 d . . .
H14 H 0.6859 0.8112 0.8000 0.028 Uiso 1 1 calc R . .
C15 C 0.8670(2) 0.78147(12) 0.65640(10) 0.0165(4) Uani 1 1 d . . .
H15 H 0.9744 0.7772 0.6839 0.020 Uiso 1 1 calc R . .
C16 C 0.8379(2) 0.77233(12) 0.57307(10) 0.0158(4) Uani 1 1 d . . .
H16 H 0.9258 0.7618 0.5441 0.019 Uiso 1 1 calc R . .
C21 C 0.57832(18) 0.65540(13) 0.42234(9) 0.0119(4) Uani 1 1 d . . .
O22 O 0.43003(12) 0.64563(8) 0.44648(6) 0.0129(3) Uani 1 1 d . A .
C23 C 0.34473(18) 0.55894(13) 0.43062(9) 0.0134(4) Uani 1 1 d D . .
C24 C 0.40059(19) 0.47967(12) 0.39288(10) 0.0144(4) Uani 1 1 d . A .
H24 H 0.3385 0.4190 0.3853 0.017 Uiso 1 1 calc R . .
C25 C 0.55388(19) 0.48539(13) 0.36372(10) 0.0144(4) Uani 1 1 d . . .
O25 O 0.61025(13) 0.41686(8) 0.32468(7) 0.0208(3) Uani 1 1 d . A .
C26 C 0.63972(19) 0.57961(13) 0.38260(9) 0.0122(4) Uani 1 1 d . A .
O26 O 0.78696(13) 0.59349(8) 0.35824(7) 0.0182(3) Uani 1 1 d . . .
H26 H 0.8143 0.5400 0.3365 0.027 Uiso 1 1 calc R A .
C27A C 0.1808(13) 0.5698(10) 0.4564(11) 0.0196(8) Uani 0.5638(17) 1 d PD A 1
H27A H 0.1176 0.5065 0.4446 0.024 Uiso 0.5638(17) 1 calc PR A 1
H27B H 0.1920 0.5831 0.5149 0.024 Uiso 0.5638(17) 1 calc PR A 1
O27A O 0.0978(2) 0.65622(15) 0.41098(12) 0.0179(6) Uani 0.5638(17) 1 d PD A 1
H27C H -0.0020 0.6448 0.4020 0.027 Uiso 0.5638(17) 1 calc PR A 1
C27B C 0.1864(17) 0.5633(13) 0.4620(15) 0.0196(8) Uani 0.4362(17) 1 d PD A 2
H27D H 0.2041 0.5890 0.5179 0.024 Uiso 0.4362(17) 1 calc PR A 2
H27E H 0.1135 0.6114 0.4290 0.024 Uiso 0.4362(17) 1 calc PR A 2
O27B O 0.1103(3) 0.46324(19) 0.46009(16) 0.0196(8) Uani 0.4362(17) 1 d PD A 2
H27F H 0.0792 0.4462 0.4122 0.029 Uiso 0.4362(17) 1 calc PR A 2
C31 C 0.55952(18) 0.83529(12) 0.38863(9) 0.0125(4) Uani 1 1 d . . .
O32 O 0.41071(13) 0.85538(8) 0.41005(6) 0.0170(3) Uani 1 1 d . A .
C33 C 0.3021(2) 0.91140(13) 0.36133(10) 0.0177(4) Uani 1 1 d D . .
C34 C 0.33556(19) 0.95111(12) 0.29273(10) 0.0147(4) Uani 1 1 d . A .
H34 H 0.2564 0.9911 0.2606 0.018 Uiso 1 1 calc R . .
C35 C 0.4897(2) 0.93435(12) 0.26650(10) 0.0147(4) Uani 1 1 d . . .
O35 O 0.52598(13) 0.96413(8) 0.20054(7) 0.0203(3) Uani 1 1 d . A .
C36 C 0.6017(2) 0.87528(12) 0.32135(10) 0.0138(4) Uani 1 1 d . A .
O36 O 0.75028(13) 0.85357(9) 0.30085(7) 0.0216(3) Uani 1 1 d . . .
H36 H 0.7616 0.8845 0.2583 0.032 Uiso 1 1 calc R A .
C37A C 0.1523(13) 0.9328(6) 0.3978(8) 0.0238(16) Uani 0.5638(17) 1 d PD A 3
H37A H 0.1574 1.0029 0.4194 0.029 Uiso 0.5638(17) 1 calc PR A 3
H37B H 0.0566 0.9280 0.3556 0.029 Uiso 0.5638(17) 1 calc PR A 3
O37A O 0.1354(2) 0.86237(16) 0.46096(12) 0.0210(6) Uani 0.5638(17) 1 d PD A 3
H37C H 0.1280 0.8030 0.4423 0.032 Uiso 0.5638(17) 1 calc PR A 3
C37B C 0.1360(17) 0.9052(8) 0.3886(12) 0.0238(16) Uani 0.4362(17) 1 d PD A 4
H37D H 0.1469 0.9227 0.4464 0.029 Uiso 0.4362(17) 1 calc PR A 4
H37E H 0.0636 0.9560 0.3585 0.029 Uiso 0.4362(17) 1 calc PR A 4
O37B O 0.0627(3) 0.8049(2) 0.37637(18) 0.0270(9) Uani 0.4362(17) 1 d PD A 4
H37F H -0.0202 0.8086 0.3416 0.040 Uiso 0.4362(17) 1 calc PR A 4

loop_
_atom_site_aniso_label
_atom_site_aniso_U_11
_atom_site_aniso_U_22
_atom_site_aniso_U_33
_atom_site_aniso_U_23
_atom_site_aniso_U_13
_atom_site_aniso_U_12
C1 0.0118(9) 0.0151(10) 0.0091(9) -0.0001(7) 0.0041(7) 0.0000(8)
C11 0.0163(10) 0.0100(10) 0.0090(9) 0.0016(7) 0.0009(7) -0.0021(8)
C12 0.0131(9) 0.0124(10) 0.0138(10) -0.0005(7) -0.0001(7) 0.0026(8)
C13 0.0146(10) 0.0121(10) 0.0136(10) -0.0014(7) 0.0041(7) -0.0001(8)
O13 0.0173(7) 0.0276(8) 0.0147(7) -0.0026(6) 0.0030(5) 0.0026(6)
C130 0.0138(10) 0.0364(12) 0.0242(11) -0.0052(9) 0.0025(8) 0.0029(9)
C14 0.0213(11) 0.0135(10) 0.0084(9) 0.0006(7) 0.0001(8) -0.0018(8)
O14 0.0186(7) 0.0268(7) 0.0108(7) -0.0016(6) 0.0002(5) -0.0009(6)
C15 0.0124(10) 0.0202(11) 0.0163(10) 0.0021(8) 0.0001(8) -0.0024(8)
C16 0.0136(10) 0.0190(11) 0.0156(10) 0.0000(8) 0.0051(8) -0.0019(8)
C21 0.0087(9) 0.0192(11) 0.0076(9) 0.0030(8) 0.0011(7) -0.0007(8)
O22 0.0107(6) 0.0154(7) 0.0130(6) -0.0018(5) 0.0025(5) -0.0004(5)
C23 0.0117(9) 0.0182(11) 0.0099(9) 0.0017(7) 0.0009(7) -0.0025(8)
C24 0.0165(10) 0.0148(10) 0.0119(10) 0.0000(8) 0.0015(7) -0.0057(8)
C25 0.0156(10) 0.0174(11) 0.0093(10) 0.0008(8) -0.0012(7) -0.0007(8)
O25 0.0243(7) 0.0187(7) 0.0214(7) -0.0072(6) 0.0099(5) -0.0014(6)
C26 0.0103(9) 0.0178(10) 0.0087(9) 0.0018(7) 0.0018(7) 0.0010(8)
O26 0.0163(7) 0.0183(7) 0.0217(8) -0.0064(6) 0.0086(5) -0.0013(6)
C27A 0.0136(11) 0.0240(15) 0.022(2) -0.0059(13) 0.0048(13) -0.0045(11)
O27A 0.0069(11) 0.0228(14) 0.0232(13) 0.0022(10) -0.0009(9) 0.0012(10)
C27B 0.0136(11) 0.0240(15) 0.022(2) -0.0059(13) 0.0048(13) -0.0045(11)
O27B 0.0185(16) 0.0264(19) 0.0141(16) 0.0004(13) 0.0026(12) -0.0032(14)
C31 0.0118(9) 0.0122(10) 0.0131(9) -0.0030(7) 0.0009(7) -0.0002(8)
O32 0.0180(7) 0.0197(7) 0.0138(7) 0.0045(5) 0.0045(5) 0.0073(6)
C33 0.0182(10) 0.0177(11) 0.0167(10) 0.0007(8) 0.0014(8) 0.0056(9)
C34 0.0163(9) 0.0132(10) 0.0133(10) 0.0020(7) -0.0024(7) 0.0030(8)
C35 0.0175(10) 0.0090(10) 0.0165(10) -0.0020(7) -0.0009(8) -0.0045(8)
O35 0.0213(7) 0.0245(7) 0.0147(7) 0.0069(6) 0.0016(5) -0.0053(6)
C36 0.0152(10) 0.0140(10) 0.0118(9) -0.0011(7) 0.0007(7) -0.0019(8)
O36 0.0161(7) 0.0300(8) 0.0197(8) 0.0126(6) 0.0063(5) 0.0025(6)
C37A 0.023(2) 0.019(4) 0.032(3) 0.014(4) 0.015(2) 0.013(3)
O37A 0.0214(13) 0.0230(14) 0.0205(13) 0.0019(10) 0.0092(10) -0.0002(12)
C37B 0.023(2) 0.019(4) 0.032(3) 0.014(4) 0.015(2) 0.013(3)
O37B 0.0167(17) 0.0312(19) 0.032(2) 0.0097(15) 0.0012(13) -0.0014(14)

loop_
_atom_type_symbol
_atom_type_description
_atom_type_scat_dispersion_real
_atom_type_scat_dispersion_imag
_atom_type_scat_source
C C 0.0033 0.0016 'International Tables Vol C Tables 4.2.6.8 and 6.1.1.4'
H H 0.0000 0.0000 'International Tables Vol C Tables 4.2.6.8 and 6.1.1.4'
O O 0.0106 0.0060 'International Tables Vol C Tables 4.2.6.8 and 6.1.1.4'

loop_
_geom_angle_atom_site_label_1
_geom_angle_atom_site_label_2
_geom_angle_atom_site_label_3
_geom_angle
_geom_angle_site_symmetry_1
_geom_angle_site_symmetry_3
_geom_angle_publ_flag
C31 C1 C21 107.85(13) . . ?
C31 C1 C11 117.47(13) . . ?
C21 C1 C11 111.97(13) . . ?
C31 C1 H1 106.3 . . ?
C21 C1 H1 106.3 . . ?
C11 C1 H1 106.3 . . ?
C16 C11 C12 119.16(16) . . ?
C16 C11 C1 118.68(15) . . ?
C12 C11 C1 121.97(15) . . ?
C13 C12 C11 119.86(16) . . ?
C13 C12 H12 120.1 . . ?
C11 C12 H12 120.1 . . ?
O13 C13 C12 125.45(15) . . ?
O13 C13 C14 113.62(14) . . ?
C12 C13 C14 120.92(16) . . ?
C13 O13 C130 116.67(13) . . ?
O13 C130 H131 109.5 . . ?
O13 C130 H132 109.5 . . ?
H131 C130 H132 109.5 . . ?
O13 C130 H133 109.5 . . ?
H131 C130 H133 109.5 . . ?
H132 C130 H133 109.5 . . ?
O14 C14 C15 118.82(16) . . ?
O14 C14 C13 121.92(15) . . ?
C15 C14 C13 119.25(16) . . ?
C14 O14 H14 109.5 . . ?
C14 C15 C16 120.20(17) . . ?
C14 C15 H15 119.9 . . ?
C16 C15 H15 119.9 . . ?
C11 C16 C15 120.60(16) . . ?
C11 C16 H16 119.7 . . ?
C15 C16 H16 119.7 . . ?
C26 C21 O22 120.54(15) . . ?
C26 C21 C1 126.26(14) . . ?
O22 C21 C1 113.15(14) . . ?
C23 O22 C21 119.80(13) . . ?
C24 C23 O22 122.64(14) . . ?
C24 C23 C27B 125.8(7) . . ?
O22 C23 C27B 111.5(7) . . ?
C24 C23 C27A 127.3(6) . . ?
O22 C23 C27A 109.9(6) . . ?
C23 C24 C25 120.69(16) . . ?
C23 C24 H24 119.7 . . ?
C25 C24 H24 119.7 . . ?
O25 C25 C24 124.44(16) . . ?
O25 C25 C26 121.43(15) . . ?
C24 C25 C26 114.13(15) . . ?
C21 C26 O26 118.52(15) . . ?
C21 C26 C25 122.13(15) . . ?
O26 C26 C25 119.33(14) . . ?
C26 O26 H26 109.5 . . ?
O27A C27A C23 107.5(8) . . ?
O27A C27A H27A 110.2 . . ?
C23 C27A H27A 110.2 . . ?
O27A C27A H27B 110.2 . . ?
C23 C27A H27B 110.2 . . ?
H27A C27A H27B 108.5 . . ?
O27B C27B C23 111.3(11) . . ?
O27B C27B H27D 109.4 . . ?
C23 C27B H27D 109.4 . . ?
O27B C27B H27E 109.4 . . ?
C23 C27B H27E 109.4 . . ?
H27D C27B H27E 108.0 . . ?
C27B O27B H27F 109.5 . . ?
C36 C31 O32 120.48(15) . . ?
C36 C31 C1 125.91(14) . . ?
O32 C31 C1 113.26(13) . . ?
C33 O32 C31 120.13(13) . . ?
C34 C33 O32 122.07(15) . . ?
C34 C33 C37A 125.0(5) . . ?
O32 C33 C37A 112.5(6) . . ?
C34 C33 C37B 126.6(8) . . ?
O32 C33 C37B 110.5(7) . . ?
C33 C34 C35 121.11(16) . . ?
C33 C34 H34 119.4 . . ?
C35 C34 H34 119.4 . . ?
O35 C35 C34 124.52(16) . . ?
O35 C35 C36 121.01(15) . . ?
C34 C35 C36 114.42(16) . . ?
C31 C36 O36 119.47(15) . . ?
C31 C36 C35 121.66(16) . . ?
O36 C36 C35 118.70(15) . . ?
C36 O36 H36 109.5 . . ?
O37A C37A C33 111.2(7) . . ?
O37A C37A H37A 109.4 . . ?
C33 C37A H37A 109.4 . . ?
C33 C37A H37B 109.4 . . ?
H37A C37A H37B 108.0 . . ?
O37B C37B C33 112.9(7) . . ?
O37B C37B H37D 109.0 . . ?
C33 C37B H37D 109.0 . . ?
O37B C37B H37E 109.0 . . ?
C33 C37B H37E 109.0 . . ?
H37D C37B H37E 107.8 . . ?

loop_
_geom_bond_atom_site_label_1
_geom_bond_atom_site_label_2
_geom_bond_distance
_geom_bond_site_symmetry_2
_geom_bond_publ_flag
C1 C31 1.504(2) . ?
C1 C21 1.505(2) . ?
C1 C11 1.526(2) . ?
C1 H1 1.0000 . ?
C11 C16 1.383(2) . ?
C11 C12 1.402(2) . ?
C12 C13 1.375(2) . ?
C12 H12 0.9500 . ?
C13 O13 1.3727(18) . ?
C13 C14 1.394(2) . ?
O13 C130 1.4338(19) . ?
C130 H131 0.9800 . ?
C130 H132 0.9800 . ?
C130 H133 0.9800 . ?
C14 O14 1.3705(18) . ?
C14 C15 1.379(2) . ?
O14 H14 0.8400 . ?
C15 C16 1.392(2) . ?
C15 H15 0.9500 . ?
C16 H16 0.9500 . ?
C21 C26 1.343(2) . ?
C21 O22 1.3667(18) . ?
O22 C23 1.3506(18) . ?
C23 C24 1.340(2) . ?
C23 C27B 1.497(11) . ?
C23 C27A 1.504(9) . ?
C24 C25 1.440(2) . ?
C24 H24 0.9500 . ?
C25 O25 1.2477(17) . ?
C25 C26 1.444(2) . ?
C26 O26 1.3662(18) . ?
O26 H26 0.8400 . ?
C27A O27A 1.484(14) . ?
C27A H27A 0.9900 . ?
C27A H27B 0.9900 . ?
O27A H27C 0.8400 . ?
C27B O27B 1.460(16) . ?
C27B H27D 0.9900 . ?
C27B H27E 0.9900 . ?
O27B H27F 0.8400 . ?
C31 C36 1.341(2) . ?
C31 O32 1.3714(18) . ?
O32 C33 1.3495(19) . ?
C33 C34 1.333(2) . ?
C33 C37A 1.500(8) . ?
C33 C37B 1.528(10) . ?
C34 C35 1.440(2) . ?
C34 H34 0.9500 . ?
C35 O35 1.2550(18) . ?
C35 C36 1.441(2) . ?
C36 O36 1.3682(19) . ?
O36 H36 0.8400 . ?
C37A O37A 1.433(11) . ?
C37A H37A 0.9900 . ?
C37A H37B 0.9900 . ?
O37A H37C 0.8400 . ?
C37B O37B 1.456(10) . ?
C37B H37D 0.9900 . ?
C37B H37E 0.9900 . ?
O37B H37F 0.8400 . ?

loop_
_geom_hbond_atom_site_label_D
_geom_hbond_atom_site_label_H
_geom_hbond_atom_site_label_A
_geom_hbond_distance_DH
_geom_hbond_distance_HA
_geom_hbond_distance_DA
_geom_hbond_angle_DHA
_geom_hbond_site_symmetry_A
O14 H14 O13 0.84 2.22 2.670(2) 113.7 .
O14 H14 O27A 0.84 2.15 2.848(2) 140.7 4_676
O14 H14 O37B 0.84 2.33 2.932(3) 128.9 4_676
O26 H26 O25 0.84 2.34 2.767(2) 112.0 .
O26 H26 O35 0.84 1.85 2.603(2) 148.8 2_645
O36 H36 O35 0.84 2.32 2.748(2) 112.4 .
O36 H36 O25 0.84 1.93 2.690(2) 150.1 2_655
O27A H27C O26 0.84 1.93 2.748(2) 163.7 1_455
O27B H27F O35 0.84 1.98 2.774(3) 156.4 2_545
O37B H37F O36 0.84 2.03 2.807(3) 153.5 1_455
O37A H37C O27A 0.84 2.01 2.842(3) 172.3 .
C1 H1 O26 1.00 2.42 2.886(2) 107.7 .
C1 H1 O36 1.00 2.44 2.900(2) 107.2 .
C12 H12 O32 0.95 2.41 2.970(2) 117.6 .

loop_
_geom_torsion_atom_site_label_1
_geom_torsion_atom_site_label_2
_geom_torsion_atom_site_label_3
_geom_torsion_atom_site_label_4
_geom_torsion
_geom_torsion_site_symmetry_1
_geom_torsion_site_symmetry_2
_geom_torsion_site_symmetry_3
_geom_torsion_site_symmetry_4
_geom_torsion_publ_flag
C31 C1 C11 C16 -129.11(16) . . . . ?
C21 C1 C11 C16 105.28(17) . . . . ?
C31 C1 C11 C12 56.1(2) . . . . ?
C21 C1 C11 C12 -69.56(19) . . . . ?
C16 C11 C12 C13 -0.5(2) . . . . ?
C1 C11 C12 C13 174.33(14) . . . . ?
C11 C12 C13 O13 178.82(14) . . . . ?
C11 C12 C13 C14 -0.8(3) . . . . ?
C12 C13 O13 C130 -0.2(2) . . . . ?
C14 C13 O13 C130 179.49(14) . . . . ?
O13 C13 C14 O14 0.6(2) . . . . ?
C12 C13 C14 O14 -179.74(15) . . . . ?
O13 C13 C14 C15 -177.95(14) . . . . ?
C12 C13 C14 C15 1.7(3) . . . . ?
O14 C14 C15 C16 -179.93(14) . . . . ?
C13 C14 C15 C16 -1.3(3) . . . . ?
C12 C11 C16 C15 0.8(2) . . . . ?
C1 C11 C16 C15 -174.14(14) . . . . ?
C14 C15 C16 C11 0.1(3) . . . . ?
C31 C1 C21 C26 107.63(18) . . . . ?
C11 C1 C21 C26 -121.64(18) . . . . ?
C31 C1 C21 O22 -69.73(16) . . . . ?
C11 C1 C21 O22 61.00(18) . . . . ?
C26 C21 O22 C23 0.3(2) . . . . ?
C1 C21 O22 C23 177.83(13) . . . . ?
C21 O22 C23 C24 1.3(2) . . . . ?
C21 O22 C23 C27B 179.9(10) . . . . ?
C21 O22 C23 C27A -175.1(7) . . . . ?
O22 C23 C24 C25 -2.9(3) . . . . ?
C27B C23 C24 C25 178.6(11) . . . . ?
C27A C23 C24 C25 172.7(8) . . . . ?
C23 C24 C25 O25 -176.34(16) . . . . ?
C23 C24 C25 C26 2.9(2) . . . . ?
O22 C21 C26 O26 178.73(14) . . . . ?
C1 C21 C26 O26 1.5(3) . . . . ?
O22 C21 C26 C25 -0.1(2) . . . . ?
C1 C21 C26 C25 -177.27(15) . . . . ?
O25 C25 C26 C21 177.82(16) . . . . ?
C24 C25 C26 C21 -1.5(2) . . . . ?
O25 C25 C26 O26 -1.0(2) . . . . ?
C24 C25 C26 O26 179.74(14) . . . . ?
C24 C23 C27A O27A -116.5(7) . . . . ?
O22 C23 C27A O27A 59.6(11) . . . . ?
C24 C23 C27B O27B 11(2) . . . . ?
O22 C23 C27B O27B -168.0(10) . . . . ?
C21 C1 C31 C36 -100.64(18) . . . . ?
C11 C1 C31 C36 131.74(17) . . . . ?
C21 C1 C31 O32 72.49(16) . . . . ?
C11 C1 C31 O32 -55.13(19) . . . . ?
C36 C31 O32 C33 3.4(2) . . . . ?
C1 C31 O32 C33 -170.10(13) . . . . ?
C31 O32 C33 C34 -1.8(2) . . . . ?
C31 O32 C33 C37A -175.1(4) . . . . ?
C31 O32 C33 C37B 168.3(5) . . . . ?
O32 C33 C34 C35 1.1(2) . . . . ?
C37A C33 C34 C35 173.6(5) . . . . ?
C37B C33 C34 C35 -167.3(6) . . . . ?
C33 C34 C35 O35 175.53(16) . . . . ?
C33 C34 C35 C36 -1.9(2) . . . . ?
O32 C31 C36 O36 -179.50(14) . . . . ?
C1 C31 C36 O36 -6.8(2) . . . . ?
O32 C31 C36 C35 -4.4(2) . . . . ?
C1 C31 C36 C35 168.25(15) . . . . ?
O35 C35 C36 C31 -173.97(15) . . . . ?
C34 C35 C36 C31 3.6(2) . . . . ?
O35 C35 C36 O36 1.1(2) . . . . ?
C34 C35 C36 O36 178.68(14) . . . . ?
C34 C33 C37A O37A 167.1(4) . . . . ?
O32 C33 C37A O37A -19.8(8) . . . . ?
C34 C33 C37B O37B 100.8(11) . . . . ?
O32 C33 C37B O37B -68.8(14) . . . . ?
